data_7029908
loop_
_publ_author_name
'Moula, Golam'
'Bose, Moumita'
'Maiti, Biplab K.'
'Sarkar, Sabyasachi'

_publ_section_title
;
 Oxomolybdenum monodithiolene complexes linked with sulfur bridged iron:
 antiferromagnetically coupled Fe(III)Mo(V) systems.
;
_journal_issue 41
_journal_name_full 'Dalton transactions (Cambridge, England : 2003)'
_journal_page_first 12926
_journal_page_last 12935
_journal_paper_doi 10.1039/c2dt31743e
_journal_volume 41
_journal_year 2012
_chemical_formula_moiety 'C73 H56 Fe Mo N O2 P2 S6'
_chemical_formula_sum 'C73 H56 Fe Mo N O2 P2 S6'
_chemical_formula_weight 1385.28
_chemical_name_systematic
;
?
;
_space_group_IT_number 14
_symmetry_cell_setting monoclinic
_symmetry_space_group_name_Hall '-P 2ybc'
_symmetry_space_group_name_H-M 'P 1 21/c 1'
_atom_sites_solution_hydrogens geom
_atom_sites_solution_primary direct
_atom_sites_solution_secondary difmap
_audit_creation_method SHELXL-97
_cell_angle_alpha 90.000(5)
_cell_angle_beta 105.910(5)
_cell_angle_gamma 90.000(5)
_cell_formula_units_Z 4
_cell_length_a 27.668(5)
_cell_length_b 15.146(5)
_cell_length_c 16.240(5)
_cell_measurement_temperature 293(2)
_cell_volume 6545(3)
_computing_cell_refinement 'Bruker SMART'
_computing_data_collection 'Bruker SMART'
_computing_data_reduction 'Bruker SMART'
_computing_molecular_graphics ORTEP-3
_computing_publication_material 'Bruker SHELXTL'
_computing_structure_refinement 'SHELXL-97 (Sheldrick, 1997)'
_computing_structure_solution 'Bruker SHELXTL'
_diffrn_ambient_temperature 293(2)
_diffrn_measured_fraction_theta_full 0.998
_diffrn_measured_fraction_theta_max 0.998
_diffrn_measurement_device_type 'CCD area detector'
_diffrn_measurement_method 'Omega scans'
_diffrn_radiation_monochromator graphite
_diffrn_radiation_source 'fine-focus sealed tube'
_diffrn_radiation_type MoK\a
_diffrn_radiation_wavelength 0.71069
_diffrn_reflns_av_R_equivalents 0.1071
_diffrn_reflns_av_sigmaI/netI 0.1268
_diffrn_reflns_limit_h_max 34
_diffrn_reflns_limit_h_min -34
_diffrn_reflns_limit_k_max 18
_diffrn_reflns_limit_k_min -13
_diffrn_reflns_limit_l_max 20
_diffrn_reflns_limit_l_min -17
_diffrn_reflns_number 35566
_diffrn_reflns_theta_full 26.00
_diffrn_reflns_theta_max 26.00
_diffrn_reflns_theta_min 2.15
_exptl_absorpt_coefficient_mu 0.700
_exptl_absorpt_correction_T_max 0.805
_exptl_absorpt_correction_T_min 0.605
_exptl_absorpt_correction_type empirical
_exptl_absorpt_process_details 'SADABS (Sheldrick, 2002)'
_exptl_crystal_colour purple
_exptl_crystal_density_diffrn 1.406
_exptl_crystal_density_method 'not measured'
_exptl_crystal_description plate
_exptl_crystal_F_000 2844
_exptl_crystal_size_max 0.94
_exptl_crystal_size_mid 0.61
_exptl_crystal_size_min 0.31
_refine_diff_density_max 1.911
_refine_diff_density_min -1.316
_refine_diff_density_rms 0.156
_refine_ls_extinction_method none
_refine_ls_goodness_of_fit_ref 1.096
_refine_ls_hydrogen_treatment constr
_refine_ls_matrix_type full
_refine_ls_number_parameters 775
_refine_ls_number_reflns 12833
_refine_ls_number_restraints 0
_refine_ls_restrained_S_all 1.096
_refine_ls_R_factor_all 0.1324
_refine_ls_R_factor_gt 0.0890
_refine_ls_shift/su_max 0.011
_refine_ls_shift/su_mean 0.000
_refine_ls_structure_factor_coef Fsqd
_refine_ls_weighting_details 'calc w=1/[\s^2^(Fo^2^)+(0.0764P)^2^+13.8167P] where P=(Fo^2^+2Fc^2^)/3'
_refine_ls_weighting_scheme calc
_refine_ls_wR_factor_gt 0.1845
_refine_ls_wR_factor_ref 0.2047
_reflns_number_gt 8638
_reflns_number_total 12833
_reflns_threshold_expression >2sigma(I)
_cod_data_source_file c2dt31743e.txt
_cod_data_source_block 14augb
_cod_depositor_comments
;
The following automatic conversions were performed:

'_symmetry_cell_setting' value 'Monoclinic' changed to 'monoclinic'
according to
/usr/data/users/saulius/automatic-downloads/retrospective/RSC/lib/dictionaries/cif_core.dic
dictionary named 'cif_core.dic' version 2.4.2 from 2011-04-26.

Automatic conversion script
Id: cif_fix_values 2281 2013-09-26 08:29:07Z andrius 
;
_cod_original_sg_symbol_H-M P21/c
_cod_database_code 7029908

loop_
_symmetry_equiv_pos_as_xyz
'x, y, z'
'-x, y+1/2, -z+1/2'
'-x, -y, -z'
'x, -y-1/2, z-1/2'

loop_
_atom_site_label
_atom_site_type_symbol
_atom_site_fract_x
_atom_site_fract_y
_atom_site_fract_z
_atom_site_U_iso_or_equiv
_atom_site_adp_type
_atom_site_occupancy
_atom_site_symmetry_multiplicity
_atom_site_calc_flag
_atom_site_refinement_flags
C1 C 0.6294(3) -0.6268(4) 0.1361(4) 0.0168(15) Uani 1 1 d .
C2 C 0.5913(3) -0.5690(4) 0.0931(4) 0.0172(15) Uani 1 1 d .
C3 C 0.5446(3) -0.5717(4) 0.1098(4) 0.0167(14) Uani 1 1 d .
H3 H 0.5191 -0.5350 0.0786 0.020 Uiso 1 1 calc R
C4 C 0.5344(2) -0.6275(4) 0.1715(4) 0.0157(14) Uani 1 1 d .
C5 C 0.5736(3) -0.6828(4) 0.2160(4) 0.0203(16) Uani 1 1 d .
H5 H 0.5686 -0.7196 0.2588 0.024 Uiso 1 1 calc R
C6 C 0.6193(3) -0.6837(4) 0.1975(4) 0.0189(15) Uani 1 1 d .
H6 H 0.6440 -0.7230 0.2264 0.023 Uiso 1 1 calc R
C7 C 0.4845(3) -0.6306(4) 0.1896(5) 0.0217(16) Uani 1 1 d .
H7A H 0.4854 -0.6730 0.2339 0.033 Uiso 1 1 calc R
H7B H 0.4592 -0.6472 0.1386 0.033 Uiso 1 1 calc R
H7C H 0.4767 -0.5734 0.2081 0.033 Uiso 1 1 calc R
C8 C 0.7559(3) -0.6051(4) -0.2713(4) 0.0206(16) Uani 1 1 d .
C9 C 0.8056(3) -0.5899(4) -0.2249(5) 0.0228(16) Uani 1 1 d .
H9 H 0.8124 -0.5573 -0.1745 0.027 Uiso 1 1 calc R
C10 C 0.8449(3) -0.6232(5) -0.2536(5) 0.0331(19) Uani 1 1 d .
H10 H 0.8780 -0.6132 -0.2222 0.040 Uiso 1 1 calc R
C11 C 0.8348(3) -0.6712(5) -0.3289(6) 0.036(2) Uani 1 1 d .
H11 H 0.8610 -0.6928 -0.3487 0.043 Uiso 1 1 calc R
C12 C 0.7864(3) -0.6865(5) -0.3737(5) 0.034(2) Uani 1 1 d .
H12 H 0.7798 -0.7184 -0.4245 0.040 Uiso 1 1 calc R
C13 C 0.7474(3) -0.6567(5) -0.3462(5) 0.0263(17) Uani 1 1 d .
H13 H 0.7147 -0.6703 -0.3770 0.032 Uiso 1 1 calc R
C14 C 0.8461(4) -0.4146(6) -0.0536(6) 0.046(2) Uani 1 1 d .
C15 C 0.8900(4) -0.4218(6) -0.0804(7) 0.050(3) Uani 1 1 d .
H15 H 0.8877 -0.4124 -0.1379 0.060 Uiso 1 1 calc R
C16 C 0.9346(4) -0.4415(7) -0.0276(8) 0.063(3) Uani 1 1 d .
H16 H 0.9622 -0.4513 -0.0487 0.075 Uiso 1 1 calc R
C17 C 0.9397(5) -0.4474(7) 0.0644(8) 0.070(3) Uani 1 1 d .
H17 H 0.9709 -0.4546 0.1038 0.084 Uiso 1 1 calc R
C18 C 0.8968(4) -0.4420(7) 0.0899(7) 0.052(3) Uani 1 1 d .
H18 H 0.8990 -0.4499 0.1476 0.063 Uiso 1 1 calc R
C19 C 0.8518(4) -0.4257(6) 0.0358(6) 0.051(3) Uani 1 1 d .
H19 H 0.8238 -0.4216 0.0567 0.061 Uiso 1 1 calc R
C20 C 0.6291(3) -0.0989(4) -0.1420(4) 0.0166(14) Uani 1 1 d .
C21 C 0.6364(2) -0.0462(4) -0.2078(4) 0.0159(14) Uani 1 1 d .
H21 H 0.6185 0.0061 -0.2223 0.019 Uiso 1 1 calc R
C22 C 0.6706(2) -0.0721(4) -0.2517(4) 0.0181(15) Uani 1 1 d .
H22 H 0.6755 -0.0375 -0.2960 0.022 Uiso 1 1 calc R
C23 C 0.6978(3) -0.1511(4) -0.2286(4) 0.0189(15) Uani 1 1 d .
H23 H 0.7208 -0.1685 -0.2577 0.023 Uiso 1 1 calc R
C24 C 0.6905(3) -0.2023(4) -0.1639(4) 0.0195(15) Uani 1 1 d .
H24 H 0.7086 -0.2544 -0.1493 0.023 Uiso 1 1 calc R
C25 C 0.6565(2) -0.1774(4) -0.1197(4) 0.0157(14) Uani 1 1 d .
H25 H 0.6517 -0.2125 -0.0756 0.019 Uiso 1 1 calc R
C26 C 0.5870(2) -0.1274(4) 0.0037(4) 0.0170(14) Uani 1 1 d .
C27 C 0.5744(3) -0.2165(4) 0.0010(5) 0.0232(16) Uani 1 1 d .
H27 H 0.5623 -0.2445 -0.0516 0.028 Uiso 1 1 calc R
C28 C 0.5796(3) -0.2639(4) 0.0756(4) 0.0231(16) Uani 1 1 d .
H28 H 0.5721 -0.3238 0.0737 0.028 Uiso 1 1 calc R
C29 C 0.5963(3) -0.2208(5) 0.1533(5) 0.0226(16) Uani 1 1 d .
H29 H 0.5985 -0.2518 0.2037 0.027 Uiso 1 1 calc R
C30 C 0.6097(3) -0.1326(5) 0.1578(5) 0.0233(16) Uani 1 1 d .
H30 H 0.6216 -0.1046 0.2104 0.028 Uiso 1 1 calc R
C31 C 0.6051(3) -0.0866(4) 0.0821(4) 0.0201(15) Uani 1 1 d .
H31 H 0.6143 -0.0274 0.0843 0.024 Uiso 1 1 calc R
C32 C 0.5205(2) -0.0889(4) -0.1658(4) 0.0155(14) Uani 1 1 d .
C33 C 0.4792(3) -0.0923(4) -0.1336(5) 0.0210(16) Uani 1 1 d .
H33 H 0.4833 -0.0898 -0.0748 0.025 Uiso 1 1 calc R
C34 C 0.4319(3) -0.0995(4) -0.1896(5) 0.0218(16) Uani 1 1 d .
H34 H 0.4039 -0.1034 -0.1684 0.026 Uiso 1 1 calc R
C35 C 0.4256(3) -0.1010(4) -0.2768(5) 0.0239(17) Uani 1 1 d .
H35 H 0.3936 -0.1039 -0.3143 0.029 Uiso 1 1 calc R
C36 C 0.4665(3) -0.0982(4) -0.3078(5) 0.0219(16) Uani 1 1 d .
H36 H 0.4620 -0.0996 -0.3667 0.026 Uiso 1 1 calc R
C37 C 0.5148(3) -0.0935(4) -0.2533(4) 0.0211(16) Uani 1 1 d .
H37 H 0.5426 -0.0934 -0.2749 0.025 Uiso 1 1 calc R
C38 C 0.5872(2) 0.0495(4) -0.0725(4) 0.0154(14) Uani 1 1 d .
C39 C 0.5451(3) 0.1020(4) -0.0818(4) 0.0182(15) Uani 1 1 d .
H39 H 0.5133 0.0767 -0.0993 0.022 Uiso 1 1 calc R
C40 C 0.5497(3) 0.1915(4) -0.0653(5) 0.0226(16) Uani 1 1 d .
H40 H 0.5212 0.2261 -0.0708 0.027 Uiso 1 1 calc R
C41 C 0.5967(3) 0.2295(5) -0.0407(4) 0.0243(17) Uani 1 1 d .
H41 H 0.5999 0.2897 -0.0292 0.029 Uiso 1 1 calc R
C42 C 0.6392(3) 0.1784(5) -0.0329(5) 0.0257(17) Uani 1 1 d .
H42 H 0.6708 0.2047 -0.0182 0.031 Uiso 1 1 calc R
C43 C 0.6347(3) 0.0874(4) -0.0470(4) 0.0221(16) Uani 1 1 d .
H43 H 0.6632 0.0525 -0.0393 0.027 Uiso 1 1 calc R
C44 C 0.8010(2) -0.1041(4) 0.0314(4) 0.0172(15) Uani 1 1 d .
C45 C 0.7923(3) -0.1937(4) 0.0128(4) 0.0209(15) Uani 1 1 d .
H45 H 0.8091 -0.2228 -0.0215 0.025 Uiso 1 1 calc R
C46 C 0.7581(3) -0.2391(4) 0.0463(5) 0.0229(16) Uani 1 1 d .
H46 H 0.7512 -0.2983 0.0327 0.028 Uiso 1 1 calc R
C47 C 0.7346(3) -0.1970(5) 0.0991(5) 0.0278(18) Uani 1 1 d .
H47 H 0.7124 -0.2282 0.1221 0.033 Uiso 1 1 calc R
C48 C 0.7434(3) -0.1082(4) 0.1190(5) 0.0242(17) Uani 1 1 d .
H48 H 0.7273 -0.0804 0.1550 0.029 Uiso 1 1 calc R
C49 C 0.7764(3) -0.0610(4) 0.0849(5) 0.0238(16) Uani 1 1 d .
H49 H 0.7821 -0.0014 0.0974 0.029 Uiso 1 1 calc R
C50 C 0.8560(3) -0.1063(4) -0.0984(5) 0.0230(16) Uani 1 1 d .
C51 C 0.8982(3) -0.1609(5) -0.0785(5) 0.0317(19) Uani 1 1 d .
H51 H 0.9198 -0.1627 -0.0234 0.038 Uiso 1 1 calc R
C52 C 0.9074(3) -0.2132(5) -0.1448(6) 0.042(2) Uani 1 1 d .
H52 H 0.9352 -0.2502 -0.1329 0.050 Uiso 1 1 calc R
C53 C 0.8763(3) -0.2102(6) -0.2251(6) 0.043(2) Uani 1 1 d .
H53 H 0.8830 -0.2444 -0.2683 0.051 Uiso 1 1 calc R
C54 C 0.8344(3) -0.1560(5) -0.2427(5) 0.036(2) Uani 1 1 d .
H54 H 0.8127 -0.1544 -0.2978 0.043 Uiso 1 1 calc R
C55 C 0.8246(3) -0.1045(5) -0.1794(5) 0.0278(17) Uani 1 1 d .
H55 H 0.7964 -0.0682 -0.1919 0.033 Uiso 1 1 calc R
C56 C 0.8989(3) -0.0169(4) 0.0652(5) 0.0246(17) Uani 1 1 d .
C57 C 0.9385(3) 0.0228(5) 0.0407(5) 0.0330(19) Uani 1 1 d .
H57 H 0.9354 0.0345 -0.0167 0.040 Uiso 1 1 calc R
C58 C 0.9818(3) 0.0444(6) 0.1019(6) 0.039(2) Uani 1 1 d .
H58 H 1.0080 0.0718 0.0861 0.047 Uiso 1 1 calc R
C59 C 0.9867(3) 0.0255(6) 0.1871(6) 0.042(2) Uani 1 1 d .
H59 H 1.0165 0.0393 0.2281 0.051 Uiso 1 1 calc R
C60 C 0.9483(3) -0.0131(6) 0.2120(6) 0.041(2) Uani 1 1 d .
H60 H 0.9519 -0.0241 0.2697 0.050 Uiso 1 1 calc R
C61 C 0.9039(3) -0.0361(5) 0.1516(5) 0.0307(18) Uani 1 1 d .
H61 H 0.8781 -0.0636 0.1681 0.037 Uiso 1 1 calc R
C62 C 0.8101(3) 0.0569(4) -0.0586(4) 0.0215(16) Uani 1 1 d .
C63 C 0.7593(3) 0.0512(5) -0.1010(5) 0.0240(16) Uani 1 1 d .
H63 H 0.7427 -0.0025 -0.1029 0.029 Uiso 1 1 calc R
C64 C 0.7331(3) 0.1250(5) -0.1405(5) 0.0294(18) Uani 1 1 d .
H64 H 0.6992 0.1208 -0.1698 0.035 Uiso 1 1 calc R
C65 C 0.7585(3) 0.2059(5) -0.1354(5) 0.0284(18) Uani 1 1 d .
H65 H 0.7413 0.2558 -0.1614 0.034 Uiso 1 1 calc R
C66 C 0.8080(3) 0.2118(5) -0.0927(5) 0.0305(19) Uani 1 1 d .
H66 H 0.8244 0.2657 -0.0900 0.037 Uiso 1 1 calc R
C67 C 0.8347(3) 0.1379(4) -0.0528(5) 0.0264(17) Uani 1 1 d .
H67 H 0.8684 0.1428 -0.0226 0.032 Uiso 1 1 calc R
C68 C 0.8211(3) 0.0952(6) -0.2955(6) 0.050(3) Uani 1 1 d .
C69 C 0.8699(3) 0.0832(5) -0.2341(6) 0.039(2) Uani 1 1 d .
C70 C 0.9588(6) 0.3043(10) 0.1372(12) 0.107(5) Uani 1 1 d .
C71 C 0.9379(5) 0.3095(9) 0.0418(14) 0.112(6) Uani 1 1 d .
C72 C 0.9625(7) 0.2763(12) -0.0898(12) 0.130(8) Uani 1 1 d .
C73 C 1.0017(7) 0.2311(12) -0.1235(12) 0.131(7) Uani 1 1 d .
O1 O 0.72247(18) -0.4273(3) 0.0954(3) 0.0214(11) Uani 1 1 d .
O2 O 0.9736(4) 0.2664(6) -0.0006(8) 0.112(4) Uani 1 1 d .
P1 P 0.58127(7) -0.06753(11) -0.09355(11) 0.0150(4) Uani 1 1 d .
P2 P 0.84179(7) -0.04216(11) -0.01409(12) 0.0200(4) Uani 1 1 d .
S1 S 0.68667(7) -0.63033(10) 0.11000(11) 0.0175(4) Uani 1 1 d .
S2 S 0.60266(6) -0.49775(11) 0.01469(11) 0.0178(4) Uani 1 1 d .
S3 S 0.65980(7) -0.42475(11) -0.10431(11) 0.0186(4) Uani 1 1 d .
S4 S 0.75156(7) -0.58935(11) -0.01384(11) 0.0219(4) Uani 1 1 d .
S5 S 0.70267(7) -0.56368(11) -0.24415(11) 0.0205(4) Uani 1 1 d .
S6 S 0.78832(7) -0.38580(11) -0.12443(12) 0.0239(4) Uani 1 1 d .
Fe1 Fe 0.72918(4) -0.48965(6) -0.11654(6) 0.0178(2) Uani 1 1 d .
Mo1 Mo 0.69159(2) -0.50247(4) 0.02310(4) 0.01477(16) Uani 1 1 d .
N1 N 0.9070(3) 0.0755(5) -0.1836(6) 0.053(2) Uani 1 1 d .

loop_
_atom_site_aniso_label
_atom_site_aniso_U_11
_atom_site_aniso_U_22
_atom_site_aniso_U_33
_atom_site_aniso_U_23
_atom_site_aniso_U_13
_atom_site_aniso_U_12
C1 0.027(4) 0.010(3) 0.013(3) -0.004(2) 0.005(3) 0.000(3)
C2 0.027(4) 0.009(3) 0.014(4) -0.007(2) 0.002(3) -0.003(3)
C3 0.022(4) 0.011(3) 0.016(4) 0.002(3) 0.003(3) -0.003(3)
C4 0.023(4) 0.010(3) 0.013(3) -0.005(2) 0.003(3) -0.008(3)
C5 0.036(4) 0.014(3) 0.011(4) 0.004(3) 0.006(3) 0.002(3)
C6 0.033(4) 0.007(3) 0.016(4) 0.002(2) 0.005(3) 0.001(3)
C7 0.032(4) 0.014(3) 0.020(4) -0.004(3) 0.008(3) -0.006(3)
C8 0.040(5) 0.010(3) 0.013(4) 0.002(3) 0.010(3) -0.002(3)
C9 0.027(4) 0.014(3) 0.027(4) 0.000(3) 0.007(3) -0.001(3)
C10 0.032(5) 0.032(4) 0.036(5) 0.007(4) 0.010(4) 0.000(4)
C11 0.048(5) 0.022(4) 0.047(6) 0.002(4) 0.030(5) 0.007(4)
C12 0.055(6) 0.014(4) 0.039(5) -0.008(3) 0.024(5) -0.006(4)
C13 0.039(5) 0.020(4) 0.021(4) 0.000(3) 0.009(4) -0.008(3)
C14 0.063(6) 0.040(5) 0.038(6) -0.004(4) 0.018(5) -0.007(5)
C15 0.048(6) 0.049(6) 0.060(7) -0.009(5) 0.025(5) 0.000(5)
C16 0.044(6) 0.068(8) 0.078(9) 0.032(6) 0.022(6) 0.021(5)
C17 0.081(9) 0.047(7) 0.079(9) 0.013(6) 0.017(7) 0.010(6)
C18 0.046(6) 0.068(7) 0.039(6) -0.001(5) 0.006(5) 0.008(5)
C19 0.059(6) 0.048(6) 0.044(6) -0.005(4) 0.008(5) -0.017(5)
C20 0.027(4) 0.012(3) 0.010(3) 0.001(2) 0.003(3) 0.001(3)
C21 0.017(3) 0.011(3) 0.019(4) 0.003(3) 0.003(3) 0.003(3)
C22 0.023(4) 0.022(4) 0.010(3) 0.003(3) 0.006(3) -0.003(3)
C23 0.022(4) 0.024(4) 0.014(4) -0.006(3) 0.010(3) 0.000(3)
C24 0.021(4) 0.018(4) 0.019(4) -0.005(3) 0.005(3) 0.002(3)
C25 0.023(4) 0.010(3) 0.010(3) 0.004(2) -0.003(3) -0.001(3)
C26 0.021(4) 0.019(4) 0.009(3) 0.000(3) 0.003(3) 0.003(3)
C27 0.040(5) 0.017(4) 0.014(4) -0.005(3) 0.009(3) -0.002(3)
C28 0.040(5) 0.012(3) 0.017(4) 0.006(3) 0.008(3) 0.002(3)
C29 0.028(4) 0.025(4) 0.015(4) 0.007(3) 0.008(3) 0.007(3)
C30 0.032(4) 0.024(4) 0.014(4) 0.002(3) 0.007(3) 0.003(3)
C31 0.024(4) 0.016(3) 0.020(4) 0.002(3) 0.007(3) 0.004(3)
C32 0.025(4) 0.004(3) 0.018(4) 0.002(2) 0.008(3) 0.002(3)
C33 0.030(4) 0.013(3) 0.022(4) -0.009(3) 0.009(3) 0.001(3)
C34 0.029(4) 0.004(3) 0.035(4) -0.004(3) 0.013(4) 0.004(3)
C35 0.033(4) 0.008(3) 0.026(4) 0.003(3) -0.001(4) -0.001(3)
C36 0.039(5) 0.004(3) 0.017(4) 0.002(2) -0.001(3) -0.004(3)
C37 0.032(4) 0.013(3) 0.018(4) 0.004(3) 0.006(3) -0.002(3)
C38 0.022(4) 0.011(3) 0.011(3) 0.000(2) 0.001(3) 0.002(3)
C39 0.028(4) 0.018(3) 0.009(3) -0.005(3) 0.006(3) -0.003(3)
C40 0.029(4) 0.017(4) 0.023(4) 0.004(3) 0.010(3) 0.004(3)
C41 0.038(5) 0.021(4) 0.012(4) -0.003(3) 0.004(3) 0.004(3)
C42 0.031(4) 0.022(4) 0.023(4) -0.009(3) 0.004(3) -0.008(3)
C43 0.025(4) 0.022(4) 0.018(4) 0.004(3) 0.004(3) 0.006(3)
C44 0.023(4) 0.013(3) 0.013(3) -0.002(3) 0.002(3) -0.001(3)
C45 0.030(4) 0.016(3) 0.018(4) 0.003(3) 0.009(3) 0.004(3)
C46 0.042(5) 0.010(3) 0.020(4) 0.001(3) 0.014(3) 0.000(3)
C47 0.045(5) 0.025(4) 0.015(4) 0.004(3) 0.012(4) -0.003(3)
C48 0.035(4) 0.016(4) 0.024(4) 0.002(3) 0.013(4) 0.002(3)
C49 0.043(5) 0.012(3) 0.020(4) 0.002(3) 0.013(3) -0.001(3)
C50 0.029(4) 0.016(4) 0.027(4) -0.003(3) 0.011(3) -0.004(3)
C51 0.035(5) 0.028(4) 0.031(5) 0.000(3) 0.008(4) -0.001(3)
C52 0.045(5) 0.031(5) 0.050(6) -0.005(4) 0.014(5) 0.012(4)
C53 0.043(5) 0.048(6) 0.041(6) -0.021(4) 0.018(5) 0.000(4)
C54 0.045(5) 0.041(5) 0.019(4) -0.013(3) 0.004(4) -0.011(4)
C55 0.031(4) 0.024(4) 0.029(5) -0.005(3) 0.009(4) -0.008(3)
C56 0.026(4) 0.016(4) 0.032(4) -0.003(3) 0.007(3) 0.004(3)
C57 0.037(5) 0.030(4) 0.031(5) -0.009(3) 0.008(4) -0.001(4)
C58 0.030(5) 0.034(5) 0.052(6) -0.014(4) 0.008(4) 0.001(4)
C59 0.031(5) 0.048(6) 0.037(5) -0.014(4) -0.011(4) 0.002(4)
C60 0.041(5) 0.050(6) 0.026(5) -0.005(4) -0.003(4) 0.011(4)
C61 0.043(5) 0.027(4) 0.024(4) -0.005(3) 0.012(4) 0.002(4)
C62 0.038(4) 0.012(3) 0.014(4) 0.004(3) 0.007(3) 0.002(3)
C63 0.034(4) 0.016(4) 0.019(4) 0.000(3) 0.004(3) -0.003(3)
C64 0.041(5) 0.026(4) 0.021(4) 0.008(3) 0.008(4) 0.006(3)
C65 0.041(5) 0.016(4) 0.027(4) 0.008(3) 0.007(4) -0.001(3)
C66 0.050(5) 0.013(4) 0.031(5) 0.000(3) 0.015(4) -0.010(3)
C67 0.046(5) 0.015(4) 0.018(4) 0.003(3) 0.008(4) 0.001(3)
C68 0.048(6) 0.042(5) 0.043(6) 0.003(4) -0.016(5) -0.004(4)
C69 0.038(5) 0.032(5) 0.043(6) 0.002(4) 0.005(5) 0.001(4)
C70 0.119(12) 0.085(11) 0.126(15) -0.039(10) 0.047(11) -0.009(9)
C71 0.090(11) 0.054(8) 0.185(19) -0.044(10) 0.023(11) 0.008(7)
C72 0.157(17) 0.100(13) 0.080(12) 0.019(10) -0.055(12) -0.030(11)
C73 0.145(16) 0.097(13) 0.130(16) -0.037(11) 0.004(12) 0.029(11)
O1 0.042(3) 0.013(2) 0.012(2) -0.0052(18) 0.014(2) -0.008(2)
O2 0.106(8) 0.057(6) 0.147(11) -0.013(6) -0.007(7) 0.005(5)
P1 0.0240(10) 0.0105(8) 0.0105(9) -0.0006(6) 0.0047(7) 0.0005(7)
P2 0.0268(10) 0.0126(9) 0.0204(10) -0.0010(7) 0.0059(8) -0.0006(7)
S1 0.0256(10) 0.0105(8) 0.0162(9) 0.0015(6) 0.0052(8) 0.0011(7)
S2 0.0274(9) 0.0118(8) 0.0141(8) 0.0030(6) 0.0056(7) 0.0006(7)
S3 0.0277(10) 0.0158(8) 0.0140(9) 0.0044(6) 0.0084(8) 0.0041(7)
S4 0.0303(10) 0.0204(9) 0.0165(9) 0.0044(7) 0.0093(8) 0.0092(7)
S5 0.0238(10) 0.0227(9) 0.0151(9) -0.0011(7) 0.0054(8) -0.0013(7)
S6 0.0306(11) 0.0154(9) 0.0266(10) -0.0001(7) 0.0094(9) -0.0009(7)
Fe1 0.0266(6) 0.0143(5) 0.0139(5) 0.0002(4) 0.0082(4) 0.0005(4)
Mo1 0.0244(3) 0.0097(3) 0.0105(3) -0.0004(2) 0.0053(2) -0.0009(2)
N1 0.043(5) 0.063(6) 0.049(5) 0.002(4) 0.005(4) 0.000(4)

loop_
_atom_type_symbol
_atom_type_description
_atom_type_scat_dispersion_real
_atom_type_scat_dispersion_imag
_atom_type_scat_source
C C 0.0033 0.0016 'International Tables Vol C Tables 4.2.6.8 and 6.1.1.4'
H H 0.0000 0.0000 'International Tables Vol C Tables 4.2.6.8 and 6.1.1.4'
O O 0.0106 0.0060 'International Tables Vol C Tables 4.2.6.8 and 6.1.1.4'
P P 0.1023 0.0942 'International Tables Vol C Tables 4.2.6.8 and 6.1.1.4'
S S 0.1246 0.1234 'International Tables Vol C Tables 4.2.6.8 and 6.1.1.4'
Fe Fe 0.3463 0.8444 'International Tables Vol C Tables 4.2.6.8 and 6.1.1.4'
Mo Mo -1.6832 0.6857 'International Tables Vol C Tables 4.2.6.8 and 6.1.1.4'
N N 0.0061 0.0033 'International Tables Vol C Tables 4.2.6.8 and 6.1.1.4'

loop_
_geom_angle_atom_site_label_1
_geom_angle_atom_site_label_2
_geom_angle_atom_site_label_3
_geom_angle
C2 C1 C6 117.9(6)
C2 C1 S1 120.4(5)
C6 C1 S1 121.6(5)
C3 C2 C1 119.8(6)
C3 C2 S2 121.1(5)
C1 C2 S2 119.0(5)
C2 C3 C4 122.5(6)
C3 C4 C5 116.8(6)
C3 C4 C7 122.7(6)
C5 C4 C7 120.5(6)
C6 C5 C4 121.3(6)
C5 C6 C1 121.5(6)
C9 C8 C13 117.6(7)
C9 C8 S5 125.0(5)
C13 C8 S5 117.4(6)
C10 C9 C8 120.4(7)
C11 C10 C9 119.9(8)
C12 C11 C10 119.6(8)
C13 C12 C11 121.6(8)
C12 C13 C8 120.7(7)
C15 C14 C19 116.3(9)
C15 C14 S6 121.9(8)
C19 C14 S6 121.7(8)
C16 C15 C14 123.2(10)
C15 C16 C17 118.9(10)
C18 C17 C16 117.4(11)
C19 C18 C17 122.9(11)
C18 C19 C14 121.0(10)
C21 C20 C25 120.2(6)
C21 C20 P1 117.9(5)
C25 C20 P1 121.7(5)
C22 C21 C20 119.7(6)
C21 C22 C23 119.6(6)
C24 C23 C22 120.4(6)
C23 C24 C25 120.6(6)
C24 C25 C20 119.5(6)
C31 C26 C27 119.1(6)
C31 C26 P1 120.7(5)
C27 C26 P1 120.2(5)
C28 C27 C26 120.7(6)
C27 C28 C29 119.0(6)
C28 C29 C30 121.4(6)
C29 C30 C31 118.7(7)
C26 C31 C30 121.0(6)
C33 C32 C37 120.8(6)
C33 C32 P1 118.9(5)
C37 C32 P1 120.1(5)
C34 C33 C32 119.2(7)
C35 C34 C33 120.4(7)
C36 C35 C34 119.9(7)
C35 C36 C37 121.2(7)
C36 C37 C32 118.4(7)
C39 C38 C43 119.6(6)
C39 C38 P1 120.9(5)
C43 C38 P1 119.5(5)
C40 C39 C38 120.8(7)
C41 C40 C39 119.8(7)
C40 C41 C42 120.3(7)
C41 C42 C43 120.0(7)
C38 C43 C42 119.5(6)
C45 C44 C49 120.1(6)
C45 C44 P2 121.0(5)
C49 C44 P2 118.9(5)
C46 C45 C44 119.3(6)
C47 C46 C45 120.2(7)
C46 C47 C48 120.9(7)
C49 C48 C47 120.0(7)
C48 C49 C44 119.4(6)
C55 C50 C51 120.6(7)
C55 C50 P2 120.3(6)
C51 C50 P2 119.0(6)
C50 C51 C52 117.9(8)
C53 C52 C51 121.1(8)
C52 C53 C54 119.6(8)
C55 C54 C53 120.5(8)
C50 C55 C54 120.3(8)
C57 C56 C61 120.2(7)
C57 C56 P2 119.7(6)
C61 C56 P2 120.2(6)
C58 C57 C56 119.6(8)
C57 C58 C59 120.1(9)
C60 C59 C58 120.9(8)
C59 C60 C61 120.4(8)
C60 C61 C56 118.8(8)
C63 C62 C67 119.9(6)
C63 C62 P2 117.7(5)
C67 C62 P2 122.4(6)
C62 C63 C64 120.5(7)
C63 C64 C65 119.0(7)
C66 C65 C64 120.4(7)
C65 C66 C67 121.0(7)
C62 C67 C66 119.2(7)
N1 C69 C68 176.9(11)
O2 C71 C70 109.5(12)
O2 C72 C73 110.4(15)
C72 O2 C71 116.1(14)
C20 P1 C26 111.0(3)
C20 P1 C32 109.9(3)
C26 P1 C32 109.0(3)
C20 P1 C38 107.8(3)
C26 P1 C38 110.4(3)
C32 P1 C38 108.7(3)
C44 P2 C56 110.6(3)
C44 P2 C62 108.3(3)
C56 P2 C62 110.5(3)
C44 P2 C50 109.0(3)
C56 P2 C50 109.1(3)
C62 P2 C50 109.2(3)
C1 S1 Mo1 108.4(2)
C2 S2 Mo1 108.6(2)
Fe1 S3 Mo1 74.34(6)
Fe1 S4 Mo1 74.65(6)
C8 S5 Fe1 108.5(2)
C14 S6 Fe1 109.2(3)
S4 Fe1 S3 107.84(8)
S4 Fe1 S5 107.59(8)
S3 Fe1 S5 103.18(7)
S4 Fe1 S6 116.96(8)
S3 Fe1 S6 110.44(8)
S5 Fe1 S6 109.91(8)
S4 Fe1 Mo1 54.54(5)
S3 Fe1 Mo1 54.81(5)
S5 Fe1 Mo1 127.71(6)
S6 Fe1 Mo1 122.04(6)
O1 Mo1 S4 107.48(17)
O1 Mo1 S3 105.82(16)
S4 Mo1 S3 100.32(7)
O1 Mo1 S1 103.41(16)
S4 Mo1 S1 81.70(6)
S3 Mo1 S1 148.48(6)
O1 Mo1 S2 109.32(17)
S4 Mo1 S2 141.93(7)
S3 Mo1 S2 78.77(6)
S1 Mo1 S2 80.70(6)
O1 Mo1 Fe1 107.00(16)
S4 Mo1 Fe1 50.81(5)
S3 Mo1 Fe1 50.84(5)
S1 Mo1 Fe1 129.17(5)
S2 Mo1 Fe1 123.94(5)

loop_
_geom_bond_atom_site_label_1
_geom_bond_atom_site_label_2
_geom_bond_distance
C1 C2 1.400(9)
C1 C6 1.404(9)
C1 S1 1.749(7)
C2 C3 1.394(9)
C2 S2 1.761(7)
C3 C4 1.397(9)
C4 C5 1.403(9)
C4 C7 1.490(9)
C5 C6 1.377(9)
C8 C9 1.393(10)
C8 C13 1.409(9)
C8 S5 1.764(7)
C9 C10 1.391(10)
C10 C11 1.383(11)
C11 C12 1.359(11)
C12 C13 1.353(11)
C14 C15 1.402(12)
C14 C19 1.425(13)
C14 S6 1.749(10)
C15 C16 1.330(13)
C16 C17 1.464(16)
C17 C18 1.361(14)
C18 C19 1.336(12)
C20 C21 1.392(9)
C20 C25 1.402(8)
C20 P1 1.780(7)
C21 C22 1.387(9)
C22 C23 1.409(9)
C23 C24 1.366(10)
C24 C25 1.384(9)
C26 C31 1.380(9)
C26 C27 1.392(9)
C26 P1 1.789(7)
C27 C28 1.382(9)
C28 C29 1.383(10)
C29 C30 1.383(10)
C30 C31 1.387(9)
C32 C33 1.380(9)
C32 C37 1.388(9)
C32 P1 1.796(7)
C33 C34 1.380(10)
C34 C35 1.379(10)
C35 C36 1.358(10)
C36 C37 1.387(10)
C38 C39 1.386(9)
C38 C43 1.388(9)
C38 P1 1.804(6)
C39 C40 1.381(9)
C40 C41 1.376(10)
C41 C42 1.386(10)
C42 C43 1.397(9)
C44 C45 1.397(9)
C44 C49 1.402(10)
C44 P2 1.777(7)
C45 C46 1.396(10)
C46 C47 1.368(10)
C47 C48 1.388(10)
C48 C49 1.387(10)
C50 C55 1.363(10)
C50 C51 1.394(10)
C50 P2 1.809(7)
C51 C52 1.413(11)
C52 C53 1.353(12)
C53 C54 1.384(12)
C54 C55 1.377(10)
C56 C57 1.399(11)
C56 C61 1.402(10)
C56 P2 1.785(8)
C57 C58 1.371(11)
C58 C59 1.383(13)
C59 C60 1.368(13)
C60 C61 1.389(11)
C62 C63 1.388(10)
C62 C67 1.393(9)
C62 P2 1.787(7)
C63 C64 1.391(10)
C64 C65 1.404(10)
C65 C66 1.358(11)
C66 C67 1.398(10)
C68 C69 1.453(12)
C69 N1 1.131(10)
C70 C71 1.50(2)
C71 O2 1.501(18)
C72 O2 1.404(19)
C72 C73 1.51(3)
O1 Mo1 1.689(4)
S1 Mo1 2.4219(18)
S2 Mo1 2.4278(19)
S3 Fe1 2.213(2)
S3 Mo1 2.3330(18)
S4 Fe1 2.209(2)
S4 Mo1 2.3217(18)
S5 Fe1 2.293(2)
S6 Fe1 2.299(2)
Fe1 Mo1 2.7486(13)
